data_2233312
loop_
_publ_author_name
'Oshchapovsky, Igor'
'Zelinska, Oksana'
'Rozdzynska-Kielbik, Beata'
'Pavlyuk, Volodymyr'

_publ_section_title
;
 Redetermination of LaZn~5~ based on single crystal X-ray diffraction data
;
_journal_coeditor_code WM2565
_journal_issue 1
_journal_name_full 'Acta Crystallographica Section E'
_journal_page_first i1
_journal_paper_doi 10.1107/S1600536811050987
_journal_volume 68
_journal_year 2012
_chemical_formula_iupac 'La Zn5'
_chemical_formula_structural 'La Zn5'
_chemical_formula_sum 'La Zn5'
_chemical_formula_weight 465.86
_chemical_name_systematic
;
lanthanum pentazinc
;
_space_group_IT_number 191
_symmetry_cell_setting hexagonal
_symmetry_space_group_name_Hall '-P 6 2'
_symmetry_space_group_name_H-M 'P 6/m m m'
_atom_sites_solution_primary direct
_atom_sites_solution_secondary difmap
_audit_creation_method SHELXL-97
_cell_angle_alpha 90.00
_cell_angle_beta 90.00
_cell_angle_gamma 120.00
_cell_formula_units_Z 1
_cell_length_a 5.4654(17)
_cell_length_b 5.4654(17)
_cell_length_c 4.2574(15)
_cell_measurement_reflns_used 1123
_cell_measurement_temperature 296(2)
_cell_measurement_theta_max 27.53
_cell_measurement_theta_min 4.31
_cell_volume 110.13(6)
_computing_cell_refinement 'SAINT (Bruker, 2004)'
_computing_data_collection 'APEX2 (Bruker, 2004)'
_computing_data_reduction 'SAINT (Bruker, 2004)'
_computing_molecular_graphics
;
DIAMOND (Brandenburg, 2006) and VESTA (Momma & Izumi, 2008)
;
_computing_publication_material 'publCIF (Westrip, 2010)'
_computing_structure_refinement 'SHELXL97 (Sheldrick, 2008)'
_computing_structure_solution 'SHELXS97 (Sheldrick, 2008)'
_diffrn_ambient_temperature 296(2)
_diffrn_measured_fraction_theta_full 1.000
_diffrn_measured_fraction_theta_max 1.000
_diffrn_measurement_device_type 'Bruker APEXII CCD'
_diffrn_measurement_method '\f and \w scans'
_diffrn_radiation_monochromator graphite
_diffrn_radiation_source 'fine-focus sealed tube'
_diffrn_radiation_type MoK\a
_diffrn_radiation_wavelength 0.71073
_diffrn_reflns_av_R_equivalents 0.0693
_diffrn_reflns_av_sigmaI/netI 0.0315
_diffrn_reflns_limit_h_max 7
_diffrn_reflns_limit_h_min -6
_diffrn_reflns_limit_k_max 7
_diffrn_reflns_limit_k_min -6
_diffrn_reflns_limit_l_max 5
_diffrn_reflns_limit_l_min -5
_diffrn_reflns_number 1123
_diffrn_reflns_theta_full 27.53
_diffrn_reflns_theta_max 27.53
_diffrn_reflns_theta_min 4.31
_diffrn_standards_number 0
_exptl_absorpt_coefficient_mu 36.048
_exptl_absorpt_correction_T_max 0.478
_exptl_absorpt_correction_T_min 0.410
_exptl_absorpt_correction_type multi-scan
_exptl_absorpt_process_details '(<i>SADABS</i>; Bruker, 2004)'
_exptl_crystal_colour 'metallic grey'
_exptl_crystal_density_diffrn 7.024
_exptl_crystal_density_method 'not measured'
_exptl_crystal_description 'irregular shape'
_exptl_crystal_F_000 207
_exptl_crystal_size_max 0.04
_exptl_crystal_size_mid 0.02
_exptl_crystal_size_min 0.02
_refine_diff_density_max 1.111
_refine_diff_density_min -0.711
_refine_ls_extinction_coef 0.022(4)
_refine_ls_extinction_expression Fc^*^=kFc[1+0.001xFc^2^\l^3^/sin(2\q)]^-1/4^
_refine_ls_extinction_method 'SHELXL97 (Sheldrick, 2008)'
_refine_ls_goodness_of_fit_ref 1.173
_refine_ls_matrix_type full
_refine_ls_number_constraints 0
_refine_ls_number_parameters 9
_refine_ls_number_reflns 73
_refine_ls_number_restraints 0
_refine_ls_restrained_S_all 1.173
_refine_ls_R_factor_all 0.0216
_refine_ls_R_factor_gt 0.0182
_refine_ls_shift/su_max 0.000
_refine_ls_shift/su_mean 0.000
_refine_ls_structure_factor_coef Fsqd
_refine_ls_weighting_details 'calc w=1/[\s^2^(Fo^2^)+(0.0000P)^2^+0.1413P] where P=(Fo^2^+2Fc^2^)/3'
_refine_ls_weighting_scheme calc
_refine_ls_wR_factor_gt 0.0359
_refine_ls_wR_factor_ref 0.0368
_reflns_number_gt 62
_reflns_number_total 73
_reflns_threshold_expression I>2sigma(I)
_cod_data_source_file wm2565.cif
_cod_data_source_block I
_cod_database_code 2233312
_cod_database_fobs_code 2233312

loop_
_symmetry_equiv_pos_as_xyz
'x, y, z'
'x-y, x, z'
'-y, x-y, z'
'-x, -y, z'
'-x+y, -x, z'
'y, -x+y, z'
'-y, -x, -z'
'x-y, -y, -z'
'x, x-y, -z'
'y, x, -z'
'-x+y, y, -z'
'-x, -x+y, -z'
'-x, -y, -z'
'-x+y, -x, -z'
'y, -x+y, -z'
'x, y, -z'
'x-y, x, -z'
'-y, x-y, -z'
'y, x, z'
'-x+y, y, z'
'-x, -x+y, z'
'-y, -x, z'
'x-y, -y, z'
'x, x-y, z'

loop_
_atom_site_type_symbol
_atom_site_label
_atom_site_fract_x
_atom_site_fract_y
_atom_site_fract_z
_atom_site_U_iso_or_equiv
_atom_site_adp_type
_atom_site_calc_flag
_atom_site_refinement_flags
_atom_site_occupancy
_atom_site_symmetry_multiplicity
La La1 0.0000 0.0000 0.0000 0.0099(4) Uani d S 1 24
Zn Zn1 0.3333 0.6667 0.0000 0.0124(4) Uani d S 1 12
Zn Zn2 0.5000 1.0000 0.5000 0.0121(4) Uani d S 1 8

loop_
_atom_site_aniso_label
_atom_site_aniso_U_11
_atom_site_aniso_U_22
_atom_site_aniso_U_33
_atom_site_aniso_U_12
_atom_site_aniso_U_13
_atom_site_aniso_U_23
La1 0.0106(4) 0.0106(4) 0.0085(6) 0.0053(2) 0.000 0.000
Zn1 0.0146(5) 0.0146(5) 0.0081(8) 0.0073(3) 0.000 0.000
Zn2 0.0162(5) 0.0104(6) 0.0079(6) 0.0052(3) 0.000 0.000

loop_
_atom_type_symbol
_atom_type_description
_atom_type_scat_dispersion_real
_atom_type_scat_dispersion_imag
_atom_type_scat_source
La La -0.2871 2.4523 'International Tables Vol C Tables 4.2.6.8 and 6.1.1.4'
Zn Zn 0.2839 1.4301 'International Tables Vol C Tables 4.2.6.8 and 6.1.1.4'

loop_
_geom_angle_atom_site_label_1
_geom_angle_atom_site_label_2
_geom_angle_atom_site_label_3
_geom_angle_site_symmetry_1
_geom_angle_site_symmetry_3
_geom_angle
Zn1 La1 Zn1 13_665 13 120.0
Zn1 La1 Zn1 13_665 1_445 180.0
Zn1 La1 Zn1 13 1_445 60.0
Zn1 La1 Zn1 13_665 . 60.0
Zn1 La1 Zn1 13 . 180.0
Zn1 La1 Zn1 1_445 . 120.0
Zn1 La1 Zn1 13_665 1_545 60.0
Zn1 La1 Zn1 13 1_545 60.0
Zn1 La1 Zn1 1_445 1_545 120.0
Zn1 La1 Zn1 . 1_545 120.0
Zn1 La1 Zn1 13_665 13_565 120.0
Zn1 La1 Zn1 13 13_565 120.0
Zn1 La1 Zn1 1_445 13_565 60.0
Zn1 La1 Zn1 . 13_565 60.0
Zn1 La1 Zn1 1_545 13_565 180.0
Zn1 La1 Zn2 13_665 2_655 46.905(10)
Zn1 La1 Zn2 13 2_655 133.095(10)
Zn1 La1 Zn2 1_445 2_655 133.095(10)
Zn1 La1 Zn2 . 2_655 46.906(10)
Zn1 La1 Zn2 1_545 2_655 90.0
Zn1 La1 Zn2 13_565 2_655 90.0
Zn1 La1 Zn2 13_665 2_544 133.095(10)
Zn1 La1 Zn2 13 2_544 46.905(10)
Zn1 La1 Zn2 1_445 2_544 46.905(10)
Zn1 La1 Zn2 . 2_544 133.094(10)
Zn1 La1 Zn2 1_545 2_544 90.0
Zn1 La1 Zn2 13_565 2_544 90.0
Zn2 La1 Zn2 2_655 2_544 180.0
Zn1 La1 Zn2 13_665 3_665 90.0
Zn1 La1 Zn2 13 3_665 133.094(9)
Zn1 La1 Zn2 1_445 3_665 90.0
Zn1 La1 Zn2 . 3_665 46.906(10)
Zn1 La1 Zn2 1_545 3_665 133.094(10)
Zn1 La1 Zn2 13_565 3_665 46.906(10)
Zn2 La1 Zn2 2_655 3_665 46.463(8)
Zn2 La1 Zn2 2_544 3_665 133.537(8)
Zn1 La1 Zn2 13_665 3_654 90.0
Zn1 La1 Zn2 13 3_654 46.906(9)
Zn1 La1 Zn2 1_445 3_654 90.0
Zn1 La1 Zn2 . 3_654 133.094(10)
Zn1 La1 Zn2 1_545 3_654 46.906(10)
Zn1 La1 Zn2 13_565 3_654 133.094(10)
Zn2 La1 Zn2 2_655 3_654 133.537(8)
Zn2 La1 Zn2 2_544 3_654 46.463(8)
Zn2 La1 Zn2 3_665 3_654 180.0
Zn1 La1 Zn2 13_665 1_545 46.906(9)
Zn1 La1 Zn2 13 1_545 90.0
Zn1 La1 Zn2 1_445 1_545 133.094(9)
Zn1 La1 Zn2 . 1_545 90.0
Zn1 La1 Zn2 1_545 1_545 46.906(10)
Zn1 La1 Zn2 13_565 1_545 133.094(10)
Zn2 La1 Zn2 2_655 1_545 46.463(8)
Zn2 La1 Zn2 2_544 1_545 133.537(8)
Zn2 La1 Zn2 3_665 1_545 86.189(19)
Zn2 La1 Zn2 3_654 1_545 93.811(19)
Zn1 La1 Zn2 13_665 1_444 133.094(9)
Zn1 La1 Zn2 13 1_444 90.0
Zn1 La1 Zn2 1_445 1_444 46.906(9)
Zn1 La1 Zn2 . 1_444 90.0
Zn1 La1 Zn2 1_545 1_444 133.094(10)
Zn1 La1 Zn2 13_565 1_444 46.906(10)
Zn2 La1 Zn2 2_655 1_444 133.537(8)
Zn2 La1 Zn2 2_544 1_444 46.463(8)
Zn2 La1 Zn2 3_665 1_444 93.811(19)
Zn2 La1 Zn2 3_654 1_444 86.189(19)
Zn2 La1 Zn2 1_545 1_444 180.0
Zn2 Zn1 Zn2 3_664 . 145.358(11)
Zn2 Zn1 Zn2 3_664 3_665 106.91(3)
Zn2 Zn1 Zn2 . 3_665 62.09(2)
Zn2 Zn1 Zn2 3_664 1_554 62.09(2)
Zn2 Zn1 Zn2 . 1_554 106.91(3)
Zn2 Zn1 Zn2 3_665 1_554 145.358(11)
Zn2 Zn1 Zn2 3_664 2_655 145.358(11)
Zn2 Zn1 Zn2 . 2_655 62.09(2)
Zn2 Zn1 Zn2 3_665 2_655 62.09(2)
Zn2 Zn1 Zn2 1_554 2_655 145.358(11)
Zn2 Zn1 Zn2 3_664 2_654 62.09(2)
Zn2 Zn1 Zn2 . 2_654 145.358(11)
Zn2 Zn1 Zn2 3_665 2_654 145.358(11)
Zn2 Zn1 Zn2 1_554 2_654 62.09(2)
Zn2 Zn1 Zn2 2_655 2_654 106.91(3)
Zn2 Zn1 Zn1 3_664 13_665 107.321(6)
Zn2 Zn1 Zn1 . 13_665 107.321(6)
Zn2 Zn1 Zn1 3_665 13_665 107.321(6)
Zn2 Zn1 Zn1 1_554 13_665 107.321(6)
Zn2 Zn1 Zn1 2_655 13_665 53.455(13)
Zn2 Zn1 Zn1 2_654 13_665 53.455(13)
Zn2 Zn1 La1 3_664 1_565 72.679(6)
Zn2 Zn1 La1 . 1_565 72.679(6)
Zn2 Zn1 La1 3_665 1_565 72.679(6)
Zn2 Zn1 La1 1_554 1_565 72.679(6)
Zn2 Zn1 La1 2_655 1_565 126.545(13)
Zn2 Zn1 La1 2_654 1_565 126.545(13)
Zn1 Zn1 La1 13_665 1_565 180.0
Zn2 Zn1 La1 3_664 1_665 126.545(13)
Zn2 Zn1 La1 . 1_665 72.679(6)
Zn2 Zn1 La1 3_665 1_665 126.545(13)
Zn2 Zn1 La1 1_554 1_665 72.679(6)
Zn2 Zn1 La1 2_655 1_665 72.679(6)
Zn2 Zn1 La1 2_654 1_665 72.679(6)
Zn1 Zn1 La1 13_665 1_665 60.0
La1 Zn1 La1 1_565 1_665 120.0
Zn2 Zn1 La1 3_664 . 72.679(6)
Zn2 Zn1 La1 . . 126.545(13)
Zn2 Zn1 La1 3_665 . 72.679(6)
Zn2 Zn1 La1 1_554 . 126.545(13)
Zn2 Zn1 La1 2_655 . 72.679(5)
Zn2 Zn1 La1 2_654 . 72.679(6)
Zn1 Zn1 La1 13_665 . 60.0
La1 Zn1 La1 1_565 . 120.0
La1 Zn1 La1 1_665 . 120.0
Zn2 Zn1 Zn1 3_664 13_675 107.321(5)
Zn2 Zn1 Zn1 . 13_675 53.455(13)
Zn2 Zn1 Zn1 3_665 13_675 107.321(6)
Zn2 Zn1 Zn1 1_554 13_675 53.455(13)
Zn2 Zn1 Zn1 2_655 13_675 107.321(6)
Zn2 Zn1 Zn1 2_654 13_675 107.321(6)
Zn1 Zn1 Zn1 13_665 13_675 120.0
La1 Zn1 Zn1 1_565 13_675 60.0
La1 Zn1 Zn1 1_665 13_675 60.0
La1 Zn1 Zn1 . 13_675 180.0
Zn2 Zn1 Zn1 3_664 13_565 53.455(13)
Zn2 Zn1 Zn1 . 13_565 107.321(5)
Zn2 Zn1 Zn1 3_665 13_565 53.455(13)
Zn2 Zn1 Zn1 1_554 13_565 107.321(6)
Zn2 Zn1 Zn1 2_655 13_565 107.321(6)
Zn2 Zn1 Zn1 2_654 13_565 107.321(6)
Zn1 Zn1 Zn1 13_665 13_565 120.0
La1 Zn1 Zn1 1_565 13_565 60.0
La1 Zn1 Zn1 1_665 13_565 180.0
La1 Zn1 Zn1 . 13_565 60.0
Zn1 Zn1 Zn1 13_675 13_565 120.0
Zn1 Zn2 Zn1 . 13_676 180.0
Zn1 Zn2 Zn1 . 13_675 73.09(3)
Zn1 Zn2 Zn1 13_676 13_675 106.91(3)
Zn1 Zn2 Zn1 . 1_556 106.91(3)
Zn1 Zn2 Zn1 13_676 1_556 73.09(3)
Zn1 Zn2 Zn1 13_675 1_556 180.0
Zn1 Zn2 Zn2 . 3_775 121.043(10)
Zn1 Zn2 Zn2 13_676 3_775 58.958(10)
Zn1 Zn2 Zn2 13_675 3_775 58.958(10)
Zn1 Zn2 Zn2 1_556 3_775 121.042(10)
Zn1 Zn2 Zn2 . 3_665 58.957(10)
Zn1 Zn2 Zn2 13_676 3_665 121.042(11)
Zn1 Zn2 Zn2 13_675 3_665 121.042(10)
Zn1 Zn2 Zn2 1_556 3_665 58.958(10)
Zn2 Zn2 Zn2 3_775 3_665 180.0
Zn1 Zn2 Zn2 . 2_665 121.043(10)
Zn1 Zn2 Zn2 13_676 2_665 58.957(10)
Zn1 Zn2 Zn2 13_675 2_665 58.957(10)
Zn1 Zn2 Zn2 1_556 2_665 121.043(10)
Zn2 Zn2 Zn2 3_775 2_665 60.0
Zn2 Zn2 Zn2 3_665 2_665 120.0
Zn1 Zn2 Zn2 . 2_655 58.957(10)
Zn1 Zn2 Zn2 13_676 2_655 121.043(10)
Zn1 Zn2 Zn2 13_675 2_655 121.043(10)
Zn1 Zn2 Zn2 1_556 2_655 58.957(10)
Zn2 Zn2 Zn2 3_775 2_655 120.0
Zn2 Zn2 Zn2 3_665 2_655 60.0
Zn2 Zn2 Zn2 2_665 2_655 180.0
Zn1 Zn2 La1 . 1_666 119.585(15)
Zn1 Zn2 La1 13_676 1_666 60.416(15)
Zn1 Zn2 La1 13_675 1_666 119.585(15)
Zn1 Zn2 La1 1_556 1_666 60.415(15)
Zn2 Zn2 La1 3_775 1_666 66.768(4)
Zn2 Zn2 La1 3_665 1_666 113.232(4)
Zn2 Zn2 La1 2_665 1_666 113.232(4)
Zn2 Zn2 La1 2_655 1_666 66.768(4)
Zn1 Zn2 La1 . 1_565 60.415(15)
Zn1 Zn2 La1 13_676 1_565 119.584(15)
Zn1 Zn2 La1 13_675 1_565 60.415(15)
Zn1 Zn2 La1 1_556 1_565 119.585(15)
Zn2 Zn2 La1 3_775 1_565 113.232(5)
Zn2 Zn2 La1 3_665 1_565 66.768(4)
Zn2 Zn2 La1 2_665 1_565 66.768(5)
Zn2 Zn2 La1 2_655 1_565 113.232(4)
La1 Zn2 La1 1_666 1_565 180.0
Zn1 Zn2 La1 . 1_665 60.415(15)
Zn1 Zn2 La1 13_676 1_665 119.585(15)
Zn1 Zn2 La1 13_675 1_665 60.416(15)
Zn1 Zn2 La1 1_556 1_665 119.584(15)
Zn2 Zn2 La1 3_775 1_665 66.768(4)
Zn2 Zn2 La1 3_665 1_665 113.232(4)
Zn2 Zn2 La1 2_665 1_665 113.232(4)
Zn2 Zn2 La1 2_655 1_665 66.768(4)
La1 Zn2 La1 1_666 1_665 75.84(3)
La1 Zn2 La1 1_565 1_665 104.16(3)
Zn1 Zn2 La1 . 1_566 119.585(15)
Zn1 Zn2 La1 13_676 1_566 60.415(15)
Zn1 Zn2 La1 13_675 1_566 119.584(15)
Zn1 Zn2 La1 1_556 1_566 60.416(15)
Zn2 Zn2 La1 3_775 1_566 113.232(4)
Zn2 Zn2 La1 3_665 1_566 66.768(4)
Zn2 Zn2 La1 2_665 1_566 66.768(4)
Zn2 Zn2 La1 2_655 1_566 113.232(4)
La1 Zn2 La1 1_666 1_566 104.16(3)
La1 Zn2 La1 1_565 1_566 75.84(3)
La1 Zn2 La1 1_665 1_566 180.0

loop_
_geom_bond_atom_site_label_1
_geom_bond_atom_site_label_2
_geom_bond_site_symmetry_2
_geom_bond_distance
La1 Zn1 13_665 3.1554(10)
La1 Zn1 13 3.1554(10)
La1 Zn1 1_445 3.1554(10)
La1 Zn1 . 3.1555(10)
La1 Zn1 1_545 3.1555(10)
La1 Zn1 13_565 3.1555(10)
La1 Zn2 2_655 3.4640(8)
La1 Zn2 2_544 3.4640(8)
La1 Zn2 3_665 3.4640(8)
La1 Zn2 3_654 3.4640(8)
La1 Zn2 1_545 3.4640(8)
La1 Zn2 1_444 3.4640(8)
Zn1 Zn2 3_664 2.6496(7)
Zn1 Zn2 . 2.6496(7)
Zn1 Zn2 3_665 2.6496(7)
Zn1 Zn2 1_554 2.6496(7)
Zn1 Zn2 2_655 2.6496(7)
Zn1 Zn2 2_654 2.6496(7)
Zn1 Zn1 13_665 3.1554(10)
Zn1 La1 1_565 3.1555(10)
Zn1 La1 1_665 3.1555(10)
Zn1 Zn1 13_675 3.1555(10)
Zn1 Zn1 13_565 3.1555(10)
Zn2 Zn1 13_676 2.6496(7)
Zn2 Zn1 13_675 2.6496(7)
Zn2 Zn1 1_556 2.6496(7)
Zn2 Zn2 3_775 2.7327(8)
Zn2 Zn2 3_665 2.7327(8)
Zn2 Zn2 2_665 2.7327(8)
Zn2 Zn2 2_655 2.7327(8)
Zn2 La1 1_666 3.4640(8)
Zn2 La1 1_565 3.4640(8)
Zn2 La1 1_665 3.4640(8)
Zn2 La1 1_566 3.4640(8)
